data_4321442
loop_
_publ_author_name
'Brian M. Rapko'
'Bruce K. McNamara'
'Robin D. Rogers'
'Grant A. Broker'
'Gregg J. Lumetta'
'Benjamin P. Hay'

_publ_section_title
;
 Coordination of Lanthanide Triflates and Perchlorates with
 N,N,N',N'-Tetramethylsuccinamide
;
_journal_name_full 'Inorganic Chemistry'
_journal_page_first 4858
_journal_page_last 4867
_journal_paper_doi 10.1021/ic000244k
_journal_volume 39
_journal_year 2000
_chemical_formula_structural '[Nd(TMSA)4][CF3SO3]3'
_chemical_formula_sum 'C35 H64 F9 N8 Nd O17 S3'
_chemical_formula_weight 1280.36
_space_group_IT_number 15
_symmetry_cell_setting monoclinic
_symmetry_space_group_name_Hall '-C 2yc'
_symmetry_space_group_name_H-M 'C 1 2/c 1'
_atom_sites_solution_hydrogens geom
_atom_sites_solution_primary direct
_atom_sites_solution_secondary difmap
_audit_creation_method SHELXL
_cell_angle_alpha 90.00
_cell_angle_beta 90.45
_cell_angle_gamma 90.00
_cell_formula_units_Z 4
_cell_length_a 24.6586(10)
_cell_length_b 19.3078(7)
_cell_length_c 11.1429(4)
_cell_measurement_reflns_used 4483
_cell_measurement_temperature 173(2)
_cell_volume 5305.0(3)
_computing_cell_refinement 'Siemens XSCANS'
_computing_data_collection 'Siemens XSCANS'
_computing_data_reduction 'Siemens SHELXTL'
_computing_molecular_graphics 'Siemens SHELXTL'
_computing_publication_material 'Siemens SHELXTL'
_computing_structure_refinement 'SHELXL-93 (Sheldrick, 1993)'
_computing_structure_solution 'SHELXS-86 (Sheldrick, 1990)'
_diffrn_ambient_temperature 173(2)
_diffrn_measurement_device 'Siemens P4'
_diffrn_measurement_method '\w scans'
_diffrn_radiation_monochromator graphite
_diffrn_radiation_source 'fine-focus sealed tube'
_diffrn_radiation_type MoK\a
_diffrn_radiation_wavelength 0.71073
_diffrn_reflns_av_R_equivalents 0.0709
_diffrn_reflns_av_sigmaI/netI 0.1109
_diffrn_reflns_limit_h_max 22
_diffrn_reflns_limit_h_min -32
_diffrn_reflns_limit_k_max 25
_diffrn_reflns_limit_k_min -24
_diffrn_reflns_limit_l_max 14
_diffrn_reflns_limit_l_min -12
_diffrn_reflns_number 16832
_diffrn_reflns_theta_max 27.87
_diffrn_reflns_theta_min 1.34
_exptl_absorpt_coefficient_mu 1.200
_exptl_absorpt_correction_T_max 0.97
_exptl_absorpt_correction_T_min 0.66
_exptl_absorpt_correction_type SADABS
_exptl_crystal_colour colorless
_exptl_crystal_density_diffrn 1.603
_exptl_crystal_description fragment
_exptl_crystal_F_000 2620
_exptl_crystal_size_max 0.12
_exptl_crystal_size_mid 0.20
_exptl_crystal_size_min 0.50
_refine_diff_density_max 1.234
_refine_diff_density_min -2.335
_refine_diff_density_rms 0.128
_refine_ls_extinction_coef 0.00014(9)
_refine_ls_extinction_expression Fc^*^=kFc[1+0.001xFc^2^\l^3^/sin(2\q)]^-1/4^
_refine_ls_extinction_method SHELXL
_refine_ls_goodness_of_fit_all 0.938
_refine_ls_goodness_of_fit_obs 0.970
_refine_ls_matrix_type full
_refine_ls_number_parameters 375
_refine_ls_number_reflns 6193
_refine_ls_number_restraints 0
_refine_ls_restrained_S_all 0.990
_refine_ls_restrained_S_obs 0.970
_refine_ls_R_factor_all 0.1195
_refine_ls_R_factor_obs 0.0591
_refine_ls_shift/esd_max 0.375
_refine_ls_shift/esd_mean 0.018
_refine_ls_structure_factor_coef Fsqd
_refine_ls_weighting_scheme '0.0870, 0.0000'
_refine_ls_wR_factor_all 0.1643
_refine_ls_wR_factor_obs 0.1236
_reflns_number_observed 3763
_reflns_number_total 6195
_reflns_observed_criterion >2sigma(I)
_cod_data_source_file ic000244k_2.cif
_cod_data_source_block compound2
_cod_database_code 4321442

loop_
_symmetry_equiv_pos_as_xyz
'x, y, z'
'x, -y, z+1/2'
'x+1/2, y+1/2, z'
'x+1/2, -y+1/2, z+1/2'
'-x, -y, -z'
'-x, y, -z-1/2'
'-x+1/2, -y+1/2, -z'
'-x+1/2, y+1/2, -z-1/2'

loop_
_atom_site_aniso_label
_atom_site_aniso_U_11
_atom_site_aniso_U_22
_atom_site_aniso_U_33
_atom_site_aniso_U_23
_atom_site_aniso_U_13
_atom_site_aniso_U_12
Nd 0.0517(3) 0.0337(3) 0.0133(2) 0.000 0.0076(2) 0.000
S1 0.0515(11) 0.0576(10) 0.0318(8) 0.0090(7) 0.0000(7) 0.0118(8)
S2 0.084(5) 0.054(2) 0.048(3) 0.020(2) -0.013(3) -0.021(2)
F1 0.120(4) 0.098(3) 0.068(3) -0.039(3) -0.033(3) 0.047(3)
F2 0.163(5) 0.059(3) 0.091(3) 0.002(2) -0.057(3) 0.035(3)
F3 0.105(5) 0.091(4) 0.136(5) -0.018(3) 0.030(4) -0.034(3)
F4 0.107(10) 0.039(5) 0.068(6) 0.011(5) -0.021(6) 0.014(6)
F5 0.157(23) 0.355(33) 0.163(26) 0.014(24) 0.125(20) 0.123(22)
F6 0.183(23) 0.178(19) 0.325(33) 0.181(22) -0.132(24) -0.106(18)
O1 0.088(4) 0.052(3) 0.022(2) 0.003(2) 0.007(2) -0.024(2)
O2 0.047(3) 0.049(2) 0.026(2) 0.001(2) 0.012(2) -0.007(2)
O3 0.039(2) 0.039(2) 0.020(2) 0.0025(15) 0.001(2) -0.002(2)
O4 0.070(3) 0.042(2) 0.020(2) -0.002(2) 0.000(2) -0.011(2)
O5 0.101(5) 0.066(3) 0.084(4) 0.017(3) -0.039(3) 0.020(3)
O6 0.059(3) 0.151(5) 0.037(3) 0.008(3) 0.015(2) 0.003(3)
O7 0.064(3) 0.076(3) 0.034(2) -0.011(2) 0.010(2) 0.006(3)
O8 0.176(27) 0.118(17) 0.164(22) 0.096(14) -0.143(19) -0.095(15)
O9 0.128(19) 0.147(15) 0.072(10) -0.037(10) 0.039(12) -0.066(14)
O10 0.091(14) 0.057(8) 0.080(10) 0.037(7) -0.012(9) 0.009(8)
N1 0.100(5) 0.062(4) 0.024(3) 0.014(3) -0.006(3) -0.032(4)
N2 0.042(3) 0.048(3) 0.038(3) -0.009(2) 0.009(2) -0.014(2)
N3 0.041(3) 0.038(3) 0.020(2) 0.001(2) -0.003(2) -0.005(2)
N4 0.059(4) 0.041(3) 0.035(3) -0.005(2) 0.008(2) -0.008(3)
C1 0.074(5) 0.054(4) 0.019(3) 0.008(3) -0.009(3) -0.028(4)
C2 0.073(5) 0.074(5) 0.019(3) 0.010(3) 0.004(3) -0.036(4)
C3 0.060(5) 0.072(5) 0.022(3) -0.011(3) 0.011(3) -0.023(3)
C4 0.049(4) 0.034(3) 0.030(3) -0.011(2) 0.006(3) -0.013(3)
C5 0.172(11) 0.052(5) 0.051(5) 0.012(4) 0.003(6) -0.019(6)
C6 0.113(7) 0.085(6) 0.050(4) 0.030(4) -0.008(4) -0.058(5)
C7 0.060(5) 0.061(4) 0.042(4) -0.010(3) 0.000(3) 0.000(4)
C8 0.052(5) 0.056(4) 0.071(5) -0.012(4) 0.020(4) -0.021(4)
C9 0.041(4) 0.042(3) 0.019(2) 0.003(2) 0.008(2) -0.015(3)
C10 0.059(4) 0.042(3) 0.015(2) -0.002(2) 0.001(3) -0.008(3)
C11 0.067(5) 0.044(3) 0.024(3) -0.007(2) -0.003(3) -0.007(3)
C12 0.060(4) 0.038(3) 0.020(3) -0.008(2) 0.011(3) -0.003(3)
C13 0.054(4) 0.055(4) 0.029(3) 0.005(3) -0.011(3) -0.002(3)
C14 0.053(4) 0.043(3) 0.029(3) -0.008(2) -0.005(3) 0.001(3)
C15 0.071(5) 0.063(4) 0.053(4) -0.003(3) -0.006(4) -0.024(4)
C16 0.065(5) 0.056(4) 0.046(4) 0.001(3) 0.011(3) -0.021(4)
C17 0.084(6) 0.059(5) 0.051(4) -0.010(4) -0.006(4) 0.029(5)
C18 0.069(13) 0.067(11) 0.073(12) 0.008(9) 0.016(10) 0.001(10)

loop_
_atom_site_label
_atom_site_type_symbol
_atom_site_fract_x
_atom_site_fract_y
_atom_site_fract_z
_atom_site_U_iso_or_equiv
_atom_site_thermal_displace_type
_atom_site_occupancy
_atom_site_calc_flag
_atom_site_refinement_flags
_atom_site_disorder_group
Nd Nd 0.5000 -0.20086(2) 0.2500 0.0328(2) Uani 1 d S .
S1 S 0.27015(7) 0.12136(9) 0.25004(13) 0.0470(4) Uani 1 d . .
S2 S 0.4886(2) 0.3359(2) 0.2779(3) 0.0621(14) Uani 0.50 d P .
F1 F 0.2478(2) 0.0110(3) 0.1233(4) 0.096(2) Uani 1 d . .
F2 F 0.2788(2) -0.0096(2) 0.2995(4) 0.105(2) Uani 1 d . .
F3 F 0.1968(3) 0.0249(3) 0.2724(5) 0.111(2) Uani 1 d . .
F4 F 0.4771(6) 0.4495(5) 0.1639(9) 0.071(3) Uani 0.50 d P .
F5 F 0.5482(10) 0.3770(20) 0.1281(26) 0.224(16) Uani 0.50 d P .
F6 F 0.5483(9) 0.4435(12) 0.2597(27) 0.229(15) Uani 0.50 d P .
O1 O 0.4453(2) -0.2845(2) 0.3529(3) 0.0543(13) Uani 1 d . .
O2 O 0.4078(2) -0.1522(2) 0.2630(3) 0.0406(10) Uani 1 d . .
O3 O 0.4957(2) -0.1078(2) 0.1010(3) 0.0327(9) Uani 1 d . .
O4 O 0.4491(2) -0.2450(2) 0.0836(3) 0.0443(11) Uani 1 d . .
O5 O 0.2316(2) 0.1576(3) 0.1774(5) 0.084(2) Uani 1 d . .
O6 O 0.3239(2) 0.1177(3) 0.2045(4) 0.082(2) Uani 1 d . .
O7 O 0.2680(2) 0.1350(2) 0.3763(4) 0.0580(12) Uani 1 d . .
O8 O 0.4482(11) 0.3052(12) 0.2018(22) 0.153(13) Uani 0.50 d P .
O9 O 0.4779(9) 0.3823(14) 0.4046(22) 0.115(7) Uani 0.50 d P .
O10 O 0.5288(8) 0.2956(10) 0.3142(19) 0.076(6) Uani 0.50 d P .
N1 N 0.4062(3) -0.3760(3) 0.4400(4) 0.062(2) Uani 1 d . .
N2 N 0.3183(2) -0.1636(3) 0.2945(4) 0.0428(12) Uani 1 d . .
N3 N 0.4271(2) -0.0427(2) 0.0331(3) 0.0331(11) Uani 1 d . .
N4 N 0.3749(2) -0.2967(2) 0.0085(4) 0.0449(12) Uani 1 d . .
C1 C 0.4103(3) -0.3084(3) 0.4230(5) 0.049(2) Uani 1 d . .
C2 C 0.3720(3) -0.2620(4) 0.4887(5) 0.055(2) Uani 1 d . .
H2A H 0.3763(3) -0.2700(4) 0.5760(5) 0.067 Uiso 1 calc R .
H2B H 0.3343(3) -0.2744(4) 0.4662(5) 0.067 Uiso 1 calc R .
C3 C 0.3810(3) -0.1850(3) 0.4625(5) 0.051(2) Uani 1 d . .
H3A H 0.3574(3) -0.1572(3) 0.5154(5) 0.061 Uiso 1 calc R .
H3B H 0.4191(3) -0.1729(3) 0.4819(5) 0.061 Uiso 1 calc R .
C4 C 0.3692(3) -0.1656(3) 0.3325(5) 0.0376(14) Uani 1 d . .
C5 C 0.4425(4) -0.4234(4) 0.3801(7) 0.092(3) Uani 1 d . .
H5A H 0.4729(14) -0.3975(6) 0.3461(49) 0.137 Uiso 1 calc R .
H5B H 0.4228(8) -0.4474(24) 0.3157(37) 0.137 Uiso 1 calc R .
H5C H 0.4563(21) -0.4574(20) 0.4380(14) 0.137 Uiso 1 calc R .
C6 C 0.3654(4) -0.4063(4) 0.5213(6) 0.082(3) Uani 1 d . .
H6A H 0.3290(4) -0.3921(25) 0.4952(32) 0.124 Uiso 1 calc R .
H6B H 0.3721(15) -0.3899(24) 0.6034(11) 0.124 Uiso 1 calc R .
H6C H 0.3681(16) -0.4569(4) 0.5192(40) 0.124 Uiso 1 calc R .
C7 C 0.3071(3) -0.1544(4) 0.1652(5) 0.054(2) Uani 1 d . .
H7A H 0.3393(6) -0.1354(21) 0.1261(9) 0.082 Uiso 1 calc R .
H7B H 0.2766(12) -0.1225(18) 0.1544(6) 0.082 Uiso 1 calc R .
H7C H 0.2981(18) -0.1993(5) 0.1293(10) 0.082 Uiso 1 calc R .
C8 C 0.2707(3) -0.1733(4) 0.3692(7) 0.059(2) Uani 1 d . .
H8A H 0.2820(3) -0.1771(24) 0.4534(8) 0.089 Uiso 1 calc R .
H8B H 0.2518(11) -0.2157(14) 0.3448(29) 0.089 Uiso 1 calc R .
H8C H 0.2464(9) -0.1335(12) 0.3596(33) 0.089 Uiso 1 calc R .
C9 C 0.4604(2) -0.0957(3) 0.0227(4) 0.0338(13) Uani 1 d . .
C10 C 0.4563(3) -0.1430(3) -0.0874(4) 0.0388(14) Uani 1 d . .
H10A H 0.4542(3) -0.1135(3) -0.1600(4) 0.047 Uiso 1 calc R .
H10B H 0.4902(3) -0.1704(3) -0.0925(4) 0.047 Uiso 1 calc R .
C11 C 0.4084(3) -0.1929(3) -0.0894(5) 0.045(2) Uani 1 d . .
H11A H 0.3744(3) -0.1662(3) -0.0789(5) 0.054 Uiso 1 calc R .
H11B H 0.4065(3) -0.2158(3) -0.1688(5) 0.054 Uiso 1 calc R .
C12 C 0.4119(3) -0.2471(3) 0.0060(5) 0.0393(15) Uani 1 d . .
C13 C 0.3856(3) -0.0214(3) -0.0542(5) 0.046(2) Uani 1 d . .
H13A H 0.3857(11) -0.0534(12) -0.1226(17) 0.069 Uiso 1 calc R .
H13B H 0.3934(9) 0.0256(8) -0.0822(27) 0.069 Uiso 1 calc R .
H13C H 0.3499(3) -0.0223(20) -0.0162(11) 0.069 Uiso 1 calc R .
C14 C 0.4313(3) 0.0021(3) 0.1389(5) 0.0416(15) Uani 1 d . .
H14A H 0.4492(14) -0.0232(7) 0.2044(12) 0.062 Uiso 1 calc R .
H14B H 0.3949(3) 0.0161(16) 0.1641(21) 0.062 Uiso 1 calc R .
H14C H 0.4526(13) 0.0434(10) 0.1191(11) 0.062 Uiso 1 calc R .
C15 C 0.3318(3) -0.3041(4) -0.0803(6) 0.062(2) Uani 1 d . .
H15A H 0.3242(14) -0.2590(6) -0.1169(32) 0.094 Uiso 1 calc R .
H15B H 0.2990(7) -0.3215(24) -0.0413(10) 0.094 Uiso 1 calc R .
H15C H 0.3431(8) -0.3368(19) -0.1424(24) 0.094 Uiso 1 calc R .
C16 C 0.3793(3) -0.3530(3) 0.0966(6) 0.056(2) Uani 1 d . .
H16A H 0.4161(6) -0.3539(15) 0.1303(30) 0.084 Uiso 1 calc R .
H16B H 0.3714(18) -0.3973(4) 0.0572(10) 0.084 Uiso 1 calc R .
H16C H 0.3532(13) -0.3453(13) 0.1611(21) 0.084 Uiso 1 calc R .
C17 C 0.2465(4) 0.0331(4) 0.2355(6) 0.065(2) Uani 1 d . .
C18 C 0.5139(8) 0.4069(9) 0.1947(17) 0.070(5) Uani 0.50 d P .

loop_
_atom_type_symbol
_atom_type_description
_atom_type_scat_dispersion_real
_atom_type_scat_dispersion_imag
_atom_type_scat_source
C C 0.0033 0.0016 'International Tables Vol C Tables 4.2.6.8 and 6.1.1.4'
H H 0.0000 0.0000 'International Tables Vol C Tables 4.2.6.8 and 6.1.1.4'
N N 0.0061 0.0033 'International Tables Vol C Tables 4.2.6.8 and 6.1.1.4'
O O 0.0106 0.0060 'International Tables Vol C Tables 4.2.6.8 and 6.1.1.4'
F F 0.0171 0.0103 'International Tables Vol C Tables 4.2.6.8 and 6.1.1.4'
S S 0.1246 0.1234 'International Tables Vol C Tables 4.2.6.8 and 6.1.1.4'
Nd Nd -0.1943 3.0179 'International Tables Vol C Tables 4.2.6.8 and 6.1.1.4'

loop_
_geom_angle_atom_site_label_1
_geom_angle_atom_site_label_2
_geom_angle_atom_site_label_3
_geom_angle
_geom_angle_site_symmetry_1
_geom_angle_site_symmetry_3
_geom_angle_publ_flag
O4 Nd O4 138.2(2) . 6_656 ?
O4 Nd O1 80.63(13) . . ?
O4 Nd O1 71.48(15) . 6_656 ?
O1 Nd O1 95.4(2) . 6_656 ?
O1 Nd O3 101.04(12) . 6_656 ?
O4 Nd O3 73.48(12) . . ?
O4 Nd O3 143.95(14) 6_656 . ?
O1 Nd O3 142.75(15) . . ?
O1 Nd O3 101.04(12) 6_656 . ?
O3 Nd O3 85.6(2) 6_656 . ?
O1 Nd O2 143.68(14) . 6_656 ?
O3 Nd O2 73.50(12) . 6_656 ?
O4 Nd O2 72.69(13) . . ?
O4 Nd O2 124.73(13) 6_656 . ?
O1 Nd O2 72.96(15) . . ?
O3 Nd O2 74.03(12) . . ?
O2 Nd O2 135.2(2) 6_656 . ?
O6 S1 O5 116.1(4) . . ?
O6 S1 O7 113.7(3) . . ?
O5 S1 O7 115.9(3) . . ?
O6 S1 C17 102.8(4) . . ?
O5 S1 C17 101.5(3) . . ?
O7 S1 C17 104.3(3) . . ?
O10 S2 O8 117.1(11) . . ?
O10 S2 O9 100.2(14) . . ?
O8 S2 O9 126.8(15) . . ?
O10 S2 C18 110.5(10) . . ?
O8 S2 C18 104.9(11) . . ?
O9 S2 C18 94.9(12) . . ?
C1 O1 Nd 159.2(4) . . ?
C4 O2 Nd 131.3(4) . . ?
C9 O3 Nd 129.6(3) . . ?
C12 O4 Nd 157.2(4) . . ?
C1 N1 C5 120.7(6) . . ?
C1 N1 C6 122.0(7) . . ?
C5 N1 C6 117.3(6) . . ?
C4 N2 C8 125.4(5) . . ?
C4 N2 C7 119.1(5) . . ?
C8 N2 C7 115.4(6) . . ?
C9 N3 C14 119.2(4) . . ?
C9 N3 C13 126.3(5) . . ?
C14 N3 C13 114.4(5) . . ?
C12 N4 C15 123.9(5) . . ?
C12 N4 C16 120.2(5) . . ?
C15 N4 C16 115.6(5) . . ?
O1 C1 N1 120.2(7) . . ?
O1 C1 C2 121.6(5) . . ?
N1 C1 C2 118.1(6) . . ?
C1 C2 C3 113.3(5) . . ?
C4 C3 C2 113.1(5) . . ?
O2 C4 N2 121.1(5) . . ?
O2 C4 C3 119.8(6) . . ?
N2 C4 C3 119.1(5) . . ?
O3 C9 N3 121.1(5) . . ?
O3 C9 C10 119.2(5) . . ?
N3 C9 C10 119.7(5) . . ?
C11 C10 C9 115.7(5) . . ?
C12 C11 C10 113.0(5) . . ?
O4 C12 N4 120.6(5) . . ?
O4 C12 C11 120.4(5) . . ?
N4 C12 C11 119.0(6) . . ?
F3 C17 F1 106.8(7) . . ?
F3 C17 F2 108.1(7) . . ?
F1 C17 F2 106.6(5) . . ?
F3 C17 S1 112.8(5) . . ?
F1 C17 S1 112.3(6) . . ?
F2 C17 S1 109.9(6) . . ?
F5 C18 F4 128.0(21) . . ?
F5 C18 F6 97.9(25) . . ?
F4 C18 F6 104.8(17) . . ?
F5 C18 S2 101.1(20) . . ?
F4 C18 S2 112.8(13) . . ?
F6 C18 S2 110.8(14) . . ?

loop_
_geom_bond_atom_site_label_1
_geom_bond_atom_site_label_2
_geom_bond_distance
_geom_bond_site_symmetry_2
_geom_bond_publ_flag
Nd O4 2.388(4) . ?
Nd O4 2.388(4) 6_656 ?
Nd O1 2.401(4) . ?
Nd O1 2.401(4) 6_656 ?
Nd O3 2.448(3) 6_656 ?
Nd O3 2.448(3) . ?
Nd O2 2.466(4) 6_656 ?
Nd O2 2.466(4) . ?
S1 O6 1.425(5) . ?
S1 O5 1.427(5) . ?
S1 O7 1.432(4) . ?
S1 C17 1.808(8) . ?
S2 O10 1.32(2) . ?
S2 O8 1.43(2) . ?
S2 O9 1.69(2) . ?
S2 C18 1.77(2) . ?
F1 C17 1.321(7) . ?
F2 C17 1.346(8) . ?
F3 C17 1.307(9) . ?
F4 C18 1.27(2) . ?
F5 C18 1.27(3) . ?
F6 C18 1.32(3) . ?
O1 C1 1.257(7) . ?
O2 C4 1.259(7) . ?
O3 C9 1.249(6) . ?
O4 C12 1.256(7) . ?
N1 C1 1.323(8) . ?
N1 C5 1.446(10) . ?
N1 C6 1.480(8) . ?
N2 C4 1.321(8) . ?
N2 C8 1.456(8) . ?
N2 C7 1.474(8) . ?
N3 C9 1.318(7) . ?
N3 C14 1.466(6) . ?
N3 C13 1.465(7) . ?
N4 C12 1.324(7) . ?
N4 C15 1.453(9) . ?
N4 C16 1.467(8) . ?
C1 C2 1.497(10) . ?
C2 C3 1.532(9) . ?
C3 C4 1.522(8) . ?
C9 C10 1.533(7) . ?
C10 C11 1.526(8) . ?
C11 C12 1.493(8) . ?

loop_
_geom_torsion_atom_site_label_1
_geom_torsion_atom_site_label_2
_geom_torsion_atom_site_label_3
_geom_torsion_atom_site_label_4
_geom_torsion
_geom_torsion_site_symmetry_1
_geom_torsion_site_symmetry_2
_geom_torsion_site_symmetry_3
_geom_torsion_site_symmetry_4
_geom_torsion_publ_flag
N1 C1 C2 C3 179.5(5) . . . . ?
C1 C2 C3 C4 65.0(8) . . . . ?
C2 C3 C4 N2 72.6(8) . . . . ?
O1 C1 C2 C3 -0.8(8) . . . . ?
C1 C2 C3 C4 65.0(8) . . . . ?
C2 C3 C4 O2 -107.0(6) . . . . ?
N3 C9 C10 C11 -74.6(6) . . . . ?
C9 C10 C11 C12 -66.9(7) . . . . ?
C10 C11 C12 N4 -175.0(5) . . . . ?
O3 C9 C10 C11 105.9(6) . . . . ?
C9 C10 C11 C12 -66.9(7) . . . . ?
C10 C11 C12 O4 5.8(8) . . . . ?
